data_4084121
loop_
_publ_author_name
'Teets, Thomas S.'
'Labinger, Jay A.'
'Bercaw, John E.'

_publ_section_title
;
 Guanidine-Functionalized Rhenium Cyclopentadienyl Carbonyl Complexes:
 Synthesis and Cooperative Activation of H--H and O--H Bonds
;
_journal_issue 15
_journal_name_full Organometallics
_journal_page_first 4107
_journal_paper_doi 10.1021/om500650b
_journal_volume 33
_journal_year 2014
_chemical_formula_sum 'C13 H15 B F4 N3 O3 Re'
_chemical_formula_weight 534.29
_chemical_name_systematic
; 
 ? 
;
_space_group_IT_number 14
_symmetry_cell_setting monoclinic
_symmetry_space_group_name_Hall '-P 2yn'
_symmetry_space_group_name_H-M 'P 1 21/n 1'
_atom_sites_solution_hydrogens geom
_atom_sites_solution_primary direct
_atom_sites_solution_secondary difmap
_audit_creation_method SHELXL-97
_cell_angle_alpha 90.00
_cell_angle_beta 90.539(6)
_cell_angle_gamma 90.00
_cell_formula_units_Z 4
_cell_length_a 8.1382(10)
_cell_length_b 21.483(3)
_cell_length_c 9.4361(12)
_cell_measurement_reflns_used 9482
_cell_measurement_temperature 100(2)
_cell_measurement_theta_max 45.56
_cell_measurement_theta_min 2.68
_cell_volume 1649.7(4)
_computing_cell_refinement 'Bruker SAINT'
_computing_data_collection 'Bruker APEX2'
_computing_data_reduction 'Bruker SAINT'
_computing_molecular_graphics 'Bruker SHELXTL'
_computing_publication_material 'Bruker SHELXTL'
_computing_structure_refinement 'SHELXL-97 (Sheldrick, 2008)'
_computing_structure_solution 'SHELXS-97 (Sheldrick, 2008)'
_diffrn_ambient_temperature 100(2)
_diffrn_measured_fraction_theta_full 0.997
_diffrn_measured_fraction_theta_max 0.997
_diffrn_measurement_device_type 'Bruker APEX-II CCD'
_diffrn_measurement_method '\f and \w scans'
_diffrn_radiation_monochromator graphite
_diffrn_radiation_source 'fine-focus sealed tube'
_diffrn_radiation_type MoK\a
_diffrn_radiation_wavelength 0.71073
_diffrn_reflns_av_R_equivalents 0.0451
_diffrn_reflns_av_sigmaI/netI 0.0176
_diffrn_reflns_limit_h_max 16
_diffrn_reflns_limit_h_min -16
_diffrn_reflns_limit_k_max 42
_diffrn_reflns_limit_k_min -42
_diffrn_reflns_limit_l_max 18
_diffrn_reflns_limit_l_min -18
_diffrn_reflns_number 197454
_diffrn_reflns_theta_full 45.38
_diffrn_reflns_theta_max 45.38
_diffrn_reflns_theta_min 1.90
_exptl_absorpt_coefficient_mu 7.426
_exptl_absorpt_correction_T_max 0.2196
_exptl_absorpt_correction_T_min 0.1436
_exptl_absorpt_correction_type multi-scan
_exptl_absorpt_process_details sadabs
_exptl_crystal_colour colourless
_exptl_crystal_density_diffrn 2.151
_exptl_crystal_density_method 'not measured'
_exptl_crystal_description block
_exptl_crystal_F_000 1016
_exptl_crystal_size_max 0.43
_exptl_crystal_size_mid 0.35
_exptl_crystal_size_min 0.29
_refine_diff_density_max 2.281
_refine_diff_density_min -1.721
_refine_diff_density_rms 0.141
_refine_ls_extinction_method none
_refine_ls_goodness_of_fit_ref 1.122
_refine_ls_hydrogen_treatment mixed
_refine_ls_matrix_type full
_refine_ls_number_parameters 231
_refine_ls_number_reflns 13825
_refine_ls_number_restraints 1
_refine_ls_restrained_S_all 1.122
_refine_ls_R_factor_all 0.0233
_refine_ls_R_factor_gt 0.0189
_refine_ls_shift/su_max 0.009
_refine_ls_shift/su_mean 0.000
_refine_ls_structure_factor_coef Fsqd
_refine_ls_weighting_details 'calc w=1/[\s^2^(Fo^2^)+(0.0140P)^2^+1.4556P] where P=(Fo^2^+2Fc^2^)/3'
_refine_ls_weighting_scheme calc
_refine_ls_wR_factor_gt 0.0422
_refine_ls_wR_factor_ref 0.0434
_reflns_number_gt 12415
_reflns_number_total 13825
_reflns_threshold_expression >2sigma(I)
_cod_data_source_file om500650b_si_001.cif
_cod_data_source_block 2
_cod_depositor_comments
;
The following automatic conversions were performed:

'_symmetry_cell_setting' value 'Monoclinic' changed to 'monoclinic'
according to
/usr/data/users/saulius/crontab/automatic-downloads/rss-feeds/ACS/lib/dictionaries/cif_core.dic
dictionary named 'cif_core.dic' version 2.4.2 from 2011-04-26.

Automatic conversion script
Id: cif_fix_values 2281 2013-09-26 08:29:07Z andrius 

 Adding full bibliography for 4084120--4084124.cif.
;
_cod_original_sg_symbol_H-M P2(1)/n
_cod_database_code 4084121

loop_
_symmetry_equiv_pos_as_xyz
'x, y, z'
'-x+1/2, y+1/2, -z+1/2'
'-x, -y, -z'
'x-1/2, -y-1/2, z-1/2'

loop_
_atom_site_label
_atom_site_type_symbol
_atom_site_fract_x
_atom_site_fract_y
_atom_site_fract_z
_atom_site_U_iso_or_equiv
_atom_site_adp_type
_atom_site_occupancy
_atom_site_symmetry_multiplicity
_atom_site_calc_flag
_atom_site_refinement_flags
B1 B 0.14007(17) 0.10002(6) 0.27501(15) 0.01489(19) Uani 1 1 d .
Re1 Re 0.146131(5) 0.235937(2) 0.688087(4) 0.00853(1) Uani 1 1 d .
N1 N 0.06342(12) 0.38758(4) 0.71213(10) 0.01215(13) Uani 1 1 d D
H1 H -0.015(2) 0.3831(10) 0.771(2) 0.015 Uiso 1 1 d D
N2 N 0.23889(13) 0.46676(4) 0.62713(11) 0.01327(14) Uani 1 1 d .
N3 N 0.17283(13) 0.46728(4) 0.85438(10) 0.01247(13) Uani 1 1 d .
C1 C 0.00007(15) 0.16759(5) 0.71873(13) 0.01454(16) Uani 1 1 d .
C2 C 0.14189(15) 0.25682(5) 0.88487(12) 0.01377(16) Uani 1 1 d .
C3 C 0.32907(14) 0.18076(5) 0.71727(12) 0.01328(15) Uani 1 1 d .
C4 C 0.25385(13) 0.31981(5) 0.56739(12) 0.01210(15) Uani 1 1 d .
H4 H 0.3575 0.3368 0.5936 0.015 Uiso 1 1 calc R
C5 C 0.22367(15) 0.26978(5) 0.46952(12) 0.01271(15) Uani 1 1 d .
H5 H 0.3050 0.2488 0.4159 0.015 Uiso 1 1 calc R
C6 C 0.05274(15) 0.25671(5) 0.46593(11) 0.01288(15) Uani 1 1 d .
H6 H 0.0006 0.2249 0.4120 0.015 Uiso 1 1 calc R
C7 C -0.02742(13) 0.30000(5) 0.55811(11) 0.01179(14) Uani 1 1 d .
H7 H -0.1419 0.3022 0.5762 0.014 Uiso 1 1 calc R
C8 C 0.09660(13) 0.33886(5) 0.61720(11) 0.01038(13) Uani 1 1 d .
C9 C 0.15771(13) 0.43855(5) 0.72995(11) 0.01014(13) Uani 1 1 d .
C10 C 0.32628(18) 0.52138(6) 0.68390(15) 0.0186(2) Uani 1 1 d .
H10A H 0.2800 0.5605 0.6448 0.022 Uiso 1 1 calc R
H10B H 0.4449 0.5194 0.6622 0.022 Uiso 1 1 calc R
C11 C 0.29740(16) 0.51678(5) 0.84384(14) 0.01606(18) Uani 1 1 d .
H11A H 0.3996 0.5052 0.8951 0.019 Uiso 1 1 calc R
H11B H 0.2558 0.5566 0.8823 0.019 Uiso 1 1 calc R
C12 C 0.2052(2) 0.46063(6) 0.47603(13) 0.0199(2) Uani 1 1 d .
H12A H 0.2915 0.4355 0.4323 0.030 Uiso 1 1 calc R
H12B H 0.2028 0.5020 0.4323 0.030 Uiso 1 1 calc R
H12C H 0.0986 0.4403 0.4618 0.030 Uiso 1 1 calc R
C13 C 0.14452(19) 0.43671(6) 0.98966(13) 0.0183(2) Uani 1 1 d .
H13A H 0.0424 0.4126 0.9842 0.027 Uiso 1 1 calc R
H13B H 0.1356 0.4682 1.0644 0.027 Uiso 1 1 calc R
H13C H 0.2365 0.4088 1.0114 0.027 Uiso 1 1 calc R
O1 O -0.09080(15) 0.12681(5) 0.73238(13) 0.02285(19) Uani 1 1 d .
O2 O 0.13506(15) 0.27334(6) 1.00114(11) 0.02149(19) Uani 1 1 d .
O3 O 0.43808(13) 0.14666(5) 0.72999(11) 0.01927(16) Uani 1 1 d .
F4 F 0.13579(15) 0.11067(6) 0.12994(11) 0.0296(2) Uani 1 1 d .
F2 F 0.18094(14) 0.03829(4) 0.30035(11) 0.02578(18) Uani 1 1 d .
F3 F -0.01140(11) 0.11399(4) 0.33323(11) 0.02279(17) Uani 1 1 d .
F1 F 0.26307(12) 0.13765(5) 0.33808(13) 0.0300(2) Uani 1 1 d .

loop_
_atom_site_aniso_label
_atom_site_aniso_U_11
_atom_site_aniso_U_22
_atom_site_aniso_U_33
_atom_site_aniso_U_23
_atom_site_aniso_U_13
_atom_site_aniso_U_12
B1 0.0141(5) 0.0128(4) 0.0178(5) -0.0026(4) 0.0029(4) 0.0001(4)
Re1 0.00822(1) 0.00813(1) 0.00922(1) -0.00076(1) -0.00031(1) -0.00033(1)
N1 0.0128(3) 0.0100(3) 0.0137(3) -0.0035(2) 0.0043(3) -0.0028(2)
N2 0.0164(4) 0.0101(3) 0.0133(3) -0.0002(2) 0.0039(3) -0.0026(3)
N3 0.0158(4) 0.0099(3) 0.0117(3) -0.0015(2) 0.0012(3) -0.0018(3)
C1 0.0156(4) 0.0129(4) 0.0151(4) 0.0013(3) 0.0002(3) -0.0024(3)
C2 0.0143(4) 0.0145(4) 0.0126(4) -0.0007(3) -0.0010(3) 0.0039(3)
C3 0.0139(4) 0.0122(4) 0.0136(4) -0.0020(3) -0.0004(3) 0.0013(3)
C4 0.0112(4) 0.0113(3) 0.0139(4) -0.0014(3) 0.0027(3) -0.0020(3)
C5 0.0142(4) 0.0123(4) 0.0117(3) -0.0017(3) 0.0030(3) 0.0000(3)
C6 0.0162(4) 0.0140(4) 0.0084(3) -0.0005(3) -0.0016(3) 0.0002(3)
C7 0.0108(3) 0.0114(4) 0.0132(3) -0.0017(3) -0.0019(3) 0.0004(3)
C8 0.0111(3) 0.0089(3) 0.0111(3) -0.0011(3) 0.0013(3) -0.0006(3)
C9 0.0112(3) 0.0078(3) 0.0115(3) -0.0007(3) 0.0017(3) 0.0001(3)
C10 0.0226(5) 0.0119(4) 0.0213(5) -0.0015(3) 0.0056(4) -0.0062(4)
C11 0.0177(5) 0.0112(4) 0.0193(5) -0.0035(3) 0.0004(4) -0.0031(3)
C12 0.0306(6) 0.0165(5) 0.0129(4) 0.0008(3) 0.0063(4) -0.0021(4)
C13 0.0281(6) 0.0151(4) 0.0118(4) -0.0001(3) 0.0012(4) -0.0010(4)
O1 0.0248(5) 0.0178(4) 0.0259(5) 0.0044(3) 0.0003(4) -0.0095(3)
O2 0.0252(5) 0.0269(5) 0.0123(3) -0.0045(3) -0.0018(3) 0.0093(4)
O3 0.0185(4) 0.0170(4) 0.0223(4) -0.0023(3) -0.0009(3) 0.0069(3)
F4 0.0333(5) 0.0348(5) 0.0207(4) 0.0081(4) 0.0031(4) 0.0040(4)
F2 0.0351(5) 0.0160(3) 0.0262(4) 0.0010(3) 0.0019(4) 0.0081(3)
F3 0.0141(3) 0.0211(4) 0.0333(5) -0.0065(3) 0.0072(3) -0.0019(3)
F1 0.0154(4) 0.0325(5) 0.0422(6) -0.0227(4) 0.0085(4) -0.0063(3)

loop_
_atom_type_symbol
_atom_type_description
_atom_type_scat_dispersion_real
_atom_type_scat_dispersion_imag
_atom_type_scat_source
C C 0.0033 0.0016 'International Tables Vol C Tables 4.2.6.8 and 6.1.1.4'
H H 0.0000 0.0000 'International Tables Vol C Tables 4.2.6.8 and 6.1.1.4'
B B 0.0013 0.0007 'International Tables Vol C Tables 4.2.6.8 and 6.1.1.4'
N N 0.0061 0.0033 'International Tables Vol C Tables 4.2.6.8 and 6.1.1.4'
O O 0.0106 0.0060 'International Tables Vol C Tables 4.2.6.8 and 6.1.1.4'
F F 0.0171 0.0103 'International Tables Vol C Tables 4.2.6.8 and 6.1.1.4'
Re Re -1.0185 7.2310 'International Tables Vol C Tables 4.2.6.8 and 6.1.1.4'

loop_
_geom_angle_atom_site_label_1
_geom_angle_atom_site_label_2
_geom_angle_atom_site_label_3
_geom_angle
F3 B1 F2 110.55(11)
F3 B1 F4 109.92(12)
F2 B1 F4 109.35(11)
F3 B1 F1 109.74(10)
F2 B1 F1 107.85(12)
F4 B1 F1 109.39(12)
C2 Re1 C1 90.94(5)
C2 Re1 C3 91.52(5)
C1 Re1 C3 89.23(5)
C2 Re1 C6 147.48(5)
C1 Re1 C6 95.02(5)
C3 Re1 C6 120.44(4)
C2 Re1 C5 144.22(5)
C1 Re1 C5 123.98(5)
C3 Re1 C5 96.07(5)
C6 Re1 C5 36.36(4)
C2 Re1 C4 107.85(5)
C1 Re1 C4 155.92(5)
C3 Re1 C4 104.77(5)
C6 Re1 C4 61.05(4)
C5 Re1 C4 36.47(4)
C2 Re1 C7 111.02(4)
C1 Re1 C7 99.18(5)
C3 Re1 C7 155.63(4)
C6 Re1 C7 36.46(4)
C5 Re1 C7 60.28(4)
C4 Re1 C7 60.49(4)
C2 Re1 C8 92.94(4)
C1 Re1 C8 131.44(5)
C3 Re1 C8 138.94(4)
C6 Re1 C8 59.69(4)
C5 Re1 C8 59.31(4)
C4 Re1 C8 35.72(4)
C7 Re1 C8 35.48(4)
C9 N1 C8 124.92(9)
C9 N2 C12 125.81(11)
C9 N2 C10 109.93(10)
C12 N2 C10 121.00(10)
C9 N3 C13 123.39(10)
C9 N3 C11 109.45(9)
C13 N3 C11 119.97(10)
O1 C1 Re1 177.44(12)
O2 C2 Re1 175.33(11)
O3 C3 Re1 177.51(10)
C8 C4 C5 106.13(9)
C8 C4 Re1 73.48(6)
C5 C4 Re1 70.72(6)
C6 C5 C4 108.97(9)
C6 C5 Re1 71.29(6)
C4 C5 Re1 72.81(6)
C5 C6 C7 107.97(10)
C5 C6 Re1 72.36(6)
C7 C6 Re1 73.58(6)
C8 C7 C6 107.08(9)
C8 C7 Re1 73.36(6)
C6 C7 Re1 69.95(6)
N1 C8 C7 123.23(9)
N1 C8 C4 126.98(10)
C7 C8 C4 109.77(9)
N1 C8 Re1 123.66(7)
C7 C8 Re1 71.16(6)
C4 C8 Re1 70.80(6)
N2 C9 N3 113.02(9)
N2 C9 N1 124.58(10)
N3 C9 N1 122.34(9)
N2 C10 C11 103.24(9)
N3 C11 C10 103.01(9)

loop_
_geom_bond_atom_site_label_1
_geom_bond_atom_site_label_2
_geom_bond_distance
B1 F3 1.3872(16)
B1 F2 1.3873(17)
B1 F4 1.3879(18)
B1 F1 1.4137(17)
Re1 C2 1.9109(12)
Re1 C1 1.9128(12)
Re1 C3 1.9210(12)
Re1 C6 2.2674(11)
Re1 C5 2.2814(11)
Re1 C4 2.3089(11)
Re1 C7 2.3153(11)
Re1 C8 2.3439(11)
N1 C9 1.3468(14)
N1 C8 1.4054(13)
N2 C9 1.3256(14)
N2 C12 1.4554(17)
N2 C10 1.4706(16)
N3 C9 1.3311(14)
N3 C13 1.4558(16)
N3 C11 1.4733(15)
C1 O1 1.1545(15)
C2 O2 1.1550(15)
C3 O3 1.1559(15)
C4 C8 1.4274(15)
C4 C5 1.4366(15)
C5 C6 1.4192(17)
C6 C7 1.4345(15)
C7 C8 1.4198(15)
C10 C11 1.5328(19)

loop_
_geom_hbond_atom_site_label_D
_geom_hbond_atom_site_label_H
_geom_hbond_atom_site_label_A
_geom_hbond_distance_DH
_geom_hbond_distance_HA
_geom_hbond_distance_DA
_geom_hbond_angle_DHA
_geom_hbond_site_symmetry_A
N1 H1 F1 0.852(15) 1.974(16) 2.7813(13) 158(2) 4_566
